data_2234054
loop_
_publ_author_name
'Abdel-Aziz, Alaa A.-M.'
'El-Azab, Adel S.'
'Ng, Seik Weng'
'Tiekink, Edward R. T.'

_publ_section_title
;
 2-(4-Methoxyphenyl)-4-oxo-4-phenylbutanenitrile
;
_journal_coeditor_code XU5470
_journal_issue 3
_journal_name_full 'Acta Crystallographica Section E'
_journal_page_first o737
_journal_paper_doi 10.1107/S1600536812006290
_journal_volume 68
_journal_year 2012
_chemical_formula_iupac 'C17 H15 N O2'
_chemical_formula_moiety 'C17 H15 N O2'
_chemical_formula_sum 'C17 H15 N O2'
_chemical_formula_weight 265.30
_chemical_name_systematic
;
2-(4-Methoxyphenyl)-4-oxo-4-phenylbutanenitrile
;
_space_group_IT_number 61
_symmetry_cell_setting orthorhombic
_symmetry_space_group_name_Hall '-P 2ac 2ab'
_symmetry_space_group_name_H-M 'P b c a'
_atom_sites_solution_hydrogens geom
_atom_sites_solution_primary direct
_atom_sites_solution_secondary difmap
_audit_creation_method SHELXL-97
_cell_angle_alpha 90.00
_cell_angle_beta 90.00
_cell_angle_gamma 90.00
_cell_formula_units_Z 8
_cell_length_a 9.5730(2)
_cell_length_b 8.7748(2)
_cell_length_c 32.0620(7)
_cell_measurement_reflns_used 2587
_cell_measurement_temperature 100(2)
_cell_measurement_theta_max 76.0072
_cell_measurement_theta_min 2.7541
_cell_volume 2693.25(10)
_computing_cell_refinement 'CrysAlis PRO (Agilent, 2011)'
_computing_data_collection 'CrysAlis PRO (Agilent, 2011)'
_computing_data_reduction 'CrysAlis PRO (Agilent, 2011)'
_computing_molecular_graphics 'ORTEP-3 (Farrugia, 1997) and DIAMOND (Brandenburg, 2006)'
_computing_publication_material 'publCIF (Westrip, 2010)'
_computing_structure_refinement 'SHELXL97 (Sheldrick, 2008)'
_computing_structure_solution 'SHELXS97 (Sheldrick, 2008)'
_diffrn_ambient_temperature 100(2)
_diffrn_detector_area_resol_mean 10.4041
_diffrn_measured_fraction_theta_full 0.981
_diffrn_measured_fraction_theta_max 0.981
_diffrn_measurement_device_type 'Agilent SuperNova Dual diffractometer with an Atlas detector'
_diffrn_measurement_method '\w scan'
_diffrn_radiation_monochromator Mirror
_diffrn_radiation_source 'SuperNova (Cu) X-ray Source'
_diffrn_radiation_type CuK\a
_diffrn_radiation_wavelength 1.5418
_diffrn_reflns_av_R_equivalents 0.0193
_diffrn_reflns_av_sigmaI/netI 0.0216
_diffrn_reflns_limit_h_max 11
_diffrn_reflns_limit_h_min -11
_diffrn_reflns_limit_k_max 10
_diffrn_reflns_limit_k_min -10
_diffrn_reflns_limit_l_max 39
_diffrn_reflns_limit_l_min -33
_diffrn_reflns_number 6569
_diffrn_reflns_theta_full 76.20
_diffrn_reflns_theta_max 76.20
_diffrn_reflns_theta_min 2.76
_diffrn_standards_decay_% 0
_diffrn_standards_interval_count 0
_diffrn_standards_interval_time 0
_diffrn_standards_number 0
_exptl_absorpt_coefficient_mu 0.689
_exptl_absorpt_correction_T_max 1.00000
_exptl_absorpt_correction_T_min 0.65099
_exptl_absorpt_correction_type multi-scan
_exptl_absorpt_process_details '(CrysAlis PRO; Agilent, 2011)'
_exptl_crystal_colour colourless
_exptl_crystal_density_diffrn 1.309
_exptl_crystal_density_method 'not measured'
_exptl_crystal_description prism
_exptl_crystal_F_000 1120
_exptl_crystal_size_max 0.30
_exptl_crystal_size_mid 0.30
_exptl_crystal_size_min 0.05
_refine_diff_density_max 0.205
_refine_diff_density_min -0.207
_refine_ls_extinction_method none
_refine_ls_goodness_of_fit_ref 1.016
_refine_ls_hydrogen_treatment constr
_refine_ls_matrix_type full
_refine_ls_number_parameters 181
_refine_ls_number_reflns 2764
_refine_ls_number_restraints 0
_refine_ls_restrained_S_all 1.016
_refine_ls_R_factor_all 0.0436
_refine_ls_R_factor_gt 0.0368
_refine_ls_shift/su_max 0.001
_refine_ls_shift/su_mean 0.000
_refine_ls_structure_factor_coef Fsqd
_refine_ls_weighting_details 'calc w=1/[\s^2^(Fo^2^)+(0.0514P)^2^+0.8432P] where P=(Fo^2^+2Fc^2^)/3'
_refine_ls_weighting_scheme calc
_refine_ls_wR_factor_gt 0.0946
_refine_ls_wR_factor_ref 0.1012
_reflns_number_gt 2410
_reflns_number_total 2764
_reflns_threshold_expression I>2\s(I)
_cod_data_source_file xu5470.cif
_cod_data_source_block I
_cod_database_code 2234054
_cod_database_fobs_code 2234054

loop_
_symmetry_equiv_pos_as_xyz
'x, y, z'
'-x+1/2, -y, z+1/2'
'-x, y+1/2, -z+1/2'
'x+1/2, -y+1/2, -z'
'-x, -y, -z'
'x-1/2, y, -z-1/2'
'x, -y-1/2, z-1/2'
'-x-1/2, y-1/2, z'

loop_
_atom_site_type_symbol
_atom_site_label
_atom_site_fract_x
_atom_site_fract_y
_atom_site_fract_z
_atom_site_U_iso_or_equiv
_atom_site_adp_type
_atom_site_calc_flag
_atom_site_refinement_flags
_atom_site_occupancy
_atom_site_symmetry_multiplicity
O O1 0.27711(10) 0.07603(11) 0.68494(3) 0.0294(2) Uani d . 1 1
O O2 0.65190(10) 0.70231(10) 0.52150(3) 0.0267(2) Uani d . 1 1
N N1 0.49228(12) -0.01483(13) 0.60258(3) 0.0282(3) Uani d . 1 1
C C1 0.37272(13) 0.18133(13) 0.74651(4) 0.0214(3) Uani d . 1 1
C C2 0.47344(13) 0.27465(14) 0.76484(4) 0.0235(3) Uani d . 1 1
H H2 0.5322 0.3358 0.7478 0.028 Uiso calc R 1 1
C C3 0.48802(14) 0.27836(15) 0.80803(4) 0.0261(3) Uani d . 1 1
H H3 0.5570 0.3418 0.8204 0.031 Uiso calc R 1 1
C C4 0.40215(14) 0.18967(15) 0.83309(4) 0.0262(3) Uani d . 1 1
H H4 0.4124 0.1922 0.8625 0.031 Uiso calc R 1 1
C C5 0.30090(14) 0.09693(15) 0.81498(4) 0.0268(3) Uani d . 1 1
H H5 0.2420 0.0364 0.8321 0.032 Uiso calc R 1 1
C C6 0.28593(13) 0.09281(15) 0.77198(4) 0.0244(3) Uani d . 1 1
H H6 0.2165 0.0297 0.7598 0.029 Uiso calc R 1 1
C C7 0.35473(13) 0.17095(14) 0.70034(4) 0.0225(3) Uani d . 1 1
C C8 0.43447(13) 0.28103(14) 0.67269(4) 0.0231(3) Uani d . 1 1
H H8A 0.5359 0.2687 0.6777 0.028 Uiso calc R 1 1
H H8B 0.4086 0.3868 0.6802 0.028 Uiso calc R 1 1
C C9 0.40397(13) 0.25499(14) 0.62604(4) 0.0228(3) Uani d . 1 1
H H9 0.3005 0.2589 0.6220 0.027 Uiso calc R 1 1
C C10 0.45287(13) 0.10206(15) 0.61327(4) 0.0230(3) Uani d . 1 1
C C11 0.46935(13) 0.37597(14) 0.59828(4) 0.0222(3) Uani d . 1 1
C C12 0.38502(13) 0.48068(15) 0.57791(4) 0.0251(3) Uani d . 1 1
H H12 0.2867 0.4759 0.5816 0.030 Uiso calc R 1 1
C C13 0.44116(14) 0.59264(15) 0.55215(4) 0.0252(3) Uani d . 1 1
H H13 0.3818 0.6640 0.5386 0.030 Uiso calc R 1 1
C C14 0.58517(14) 0.59909(14) 0.54638(4) 0.0219(3) Uani d . 1 1
C C15 0.67095(13) 0.49409(14) 0.56660(4) 0.0230(3) Uani d . 1 1
H H15 0.7693 0.4985 0.5628 0.028 Uiso calc R 1 1
C C16 0.61369(13) 0.38362(14) 0.59212(4) 0.0233(3) Uani d . 1 1
H H16 0.6730 0.3122 0.6056 0.028 Uiso calc R 1 1
C C17 0.56675(16) 0.81515(16) 0.50178(4) 0.0293(3) Uani d . 1 1
H H17A 0.6249 0.8788 0.4836 0.044 Uiso calc R 1 1
H H17B 0.5226 0.8790 0.5231 0.044 Uiso calc R 1 1
H H17C 0.4944 0.7650 0.4851 0.044 Uiso calc R 1 1

loop_
_atom_site_aniso_label
_atom_site_aniso_U_11
_atom_site_aniso_U_22
_atom_site_aniso_U_33
_atom_site_aniso_U_12
_atom_site_aniso_U_13
_atom_site_aniso_U_23
O1 0.0261(5) 0.0329(5) 0.0292(5) -0.0061(4) 0.0019(4) -0.0041(4)
O2 0.0286(5) 0.0262(5) 0.0254(4) 0.0001(4) 0.0000(4) 0.0033(4)
N1 0.0313(6) 0.0268(6) 0.0264(5) -0.0021(5) 0.0035(5) -0.0028(4)
C1 0.0201(6) 0.0188(6) 0.0252(6) 0.0040(5) 0.0029(5) 0.0002(4)
C2 0.0228(6) 0.0201(6) 0.0276(6) 0.0005(5) 0.0042(5) 0.0007(5)
C3 0.0250(6) 0.0240(6) 0.0294(6) 0.0010(5) -0.0003(5) -0.0027(5)
C4 0.0283(6) 0.0264(7) 0.0239(6) 0.0055(5) 0.0015(5) 0.0021(5)
C5 0.0247(6) 0.0264(6) 0.0294(6) 0.0027(5) 0.0066(5) 0.0053(5)
C6 0.0203(6) 0.0220(6) 0.0309(6) 0.0003(5) 0.0023(5) 0.0004(5)
C7 0.0188(5) 0.0213(6) 0.0274(6) 0.0032(5) 0.0024(5) -0.0028(5)
C8 0.0235(6) 0.0227(6) 0.0232(6) 0.0008(5) 0.0013(5) -0.0022(5)
C9 0.0204(6) 0.0239(6) 0.0241(6) 0.0012(5) -0.0005(5) -0.0009(5)
C10 0.0227(6) 0.0268(7) 0.0197(5) -0.0034(5) 0.0005(5) -0.0003(5)
C11 0.0234(6) 0.0236(6) 0.0197(5) 0.0014(5) -0.0005(5) -0.0029(5)
C12 0.0202(6) 0.0281(7) 0.0269(6) 0.0029(5) -0.0003(5) -0.0013(5)
C13 0.0255(6) 0.0255(6) 0.0246(6) 0.0048(5) -0.0035(5) 0.0000(5)
C14 0.0263(6) 0.0208(6) 0.0186(5) -0.0005(5) -0.0001(5) -0.0028(4)
C15 0.0193(6) 0.0260(6) 0.0237(6) 0.0015(5) -0.0010(5) -0.0041(5)
C16 0.0235(6) 0.0238(6) 0.0225(6) 0.0043(5) -0.0032(5) -0.0023(5)
C17 0.0375(7) 0.0271(7) 0.0233(6) 0.0032(6) -0.0012(5) 0.0035(5)

loop_
_atom_type_symbol
_atom_type_description
_atom_type_scat_dispersion_real
_atom_type_scat_dispersion_imag
_atom_type_scat_source
C C 0.0181 0.0091 'International Tables Vol C Tables 4.2.6.8 and 6.1.1.4'
H H 0.0000 0.0000 'International Tables Vol C Tables 4.2.6.8 and 6.1.1.4'
N N 0.0311 0.0180 'International Tables Vol C Tables 4.2.6.8 and 6.1.1.4'
O O 0.0492 0.0322 'International Tables Vol C Tables 4.2.6.8 and 6.1.1.4'

loop_
_geom_angle_atom_site_label_1
_geom_angle_atom_site_label_2
_geom_angle_atom_site_label_3
_geom_angle
C14 O2 C17 116.80(10)
C2 C1 C6 119.34(11)
C2 C1 C7 122.23(11)
C6 C1 C7 118.43(11)
C3 C2 C1 120.14(12)
C3 C2 H2 119.9
C1 C2 H2 119.9
C4 C3 C2 120.21(12)
C4 C3 H3 119.9
C2 C3 H3 119.9
C3 C4 C5 119.91(12)
C3 C4 H4 120.0
C5 C4 H4 120.0
C6 C5 C4 120.12(12)
C6 C5 H5 119.9
C4 C5 H5 119.9
C5 C6 C1 120.28(12)
C5 C6 H6 119.9
C1 C6 H6 119.9
O1 C7 C1 120.86(11)
O1 C7 C8 120.30(11)
C1 C7 C8 118.85(11)
C7 C8 C9 112.17(10)
C7 C8 H8A 109.2
C9 C8 H8A 109.2
C7 C8 H8B 109.2
C9 C8 H8B 109.2
H8A C8 H8B 107.9
C10 C9 C11 109.95(10)
C10 C9 C8 110.08(10)
C11 C9 C8 112.75(10)
C10 C9 H9 108.0
C11 C9 H9 108.0
C8 C9 H9 108.0
N1 C10 C9 178.38(13)
C12 C11 C16 118.50(12)
C12 C11 C9 119.93(11)
C16 C11 C9 121.57(11)
C11 C12 C13 121.51(12)
C11 C12 H12 119.2
C13 C12 H12 119.2
C14 C13 C12 119.34(12)
C14 C13 H13 120.3
C12 C13 H13 120.3
O2 C14 C13 124.60(11)
O2 C14 C15 115.75(11)
C13 C14 C15 119.65(12)
C16 C15 C14 120.35(12)
C16 C15 H15 119.8
C14 C15 H15 119.8
C15 C16 C11 120.64(12)
C15 C16 H16 119.7
C11 C16 H16 119.7
O2 C17 H17A 109.5
O2 C17 H17B 109.5
H17A C17 H17B 109.5
O2 C17 H17C 109.5
H17A C17 H17C 109.5
H17B C17 H17C 109.5

loop_
_geom_bond_atom_site_label_1
_geom_bond_atom_site_label_2
_geom_bond_distance
O1 C7 1.2205(15)
O2 C14 1.3656(15)
O2 C17 1.4299(15)
N1 C10 1.1454(17)
C1 C2 1.3949(17)
C1 C6 1.4002(17)
C1 C7 1.4931(17)
C2 C3 1.3921(18)
C2 H2 0.9500
C3 C4 1.3881(18)
C3 H3 0.9500
C4 C5 1.3924(19)
C4 H4 0.9500
C5 C6 1.3865(18)
C5 H5 0.9500
C6 H6 0.9500
C7 C8 1.5172(17)
C8 C9 1.5409(16)
C8 H8A 0.9900
C8 H8B 0.9900
C9 C10 1.4791(17)
C9 C11 1.5201(17)
C9 H9 1.0000
C11 C12 1.3865(17)
C11 C16 1.3975(18)
C12 C13 1.3915(18)
C12 H12 0.9500
C13 C14 1.3920(18)
C13 H13 0.9500
C14 C15 1.3941(17)
C15 C16 1.3818(18)
C15 H15 0.9500
C16 H16 0.9500
C17 H17A 0.9800
C17 H17B 0.9800
C17 H17C 0.9800

loop_
_geom_hbond_atom_site_label_D
_geom_hbond_atom_site_label_H
_geom_hbond_atom_site_label_A
_geom_hbond_site_symmetry_A
_geom_hbond_distance_DH
_geom_hbond_distance_HA
_geom_hbond_distance_DA
_geom_hbond_angle_DHA
C8 H8b O1 8_665 0.99 2.44 3.3102(16) 147
C15 H15 N1 8_765 0.95 2.62 3.4250(17) 143
C4 H4 Cg 4_646 0.95 2.82 3.5787(14) 138
C17 H17c Cg 5_666 0.98 2.89 3.6754(15) 138

loop_
_geom_torsion_atom_site_label_1
_geom_torsion_atom_site_label_2
_geom_torsion_atom_site_label_3
_geom_torsion_atom_site_label_4
_geom_torsion
C6 C1 C2 C3 0.58(18)
C7 C1 C2 C3 -178.79(11)
C1 C2 C3 C4 -0.23(19)
C2 C3 C4 C5 -0.13(19)
C3 C4 C5 C6 0.13(19)
C4 C5 C6 C1 0.23(19)
C2 C1 C6 C5 -0.58(18)
C7 C1 C6 C5 178.81(11)
C2 C1 C7 O1 171.59(11)
C6 C1 C7 O1 -7.78(17)
C2 C1 C7 C8 -8.58(17)
C6 C1 C7 C8 172.05(11)
O1 C7 C8 C9 -0.11(16)
C1 C7 C8 C9 -179.94(10)
C7 C8 C9 C10 -63.64(13)
C7 C8 C9 C11 173.19(10)
C10 C9 C11 C12 126.52(12)
C8 C9 C11 C12 -110.23(13)
C10 C9 C11 C16 -52.54(15)
C8 C9 C11 C16 70.70(15)
C16 C11 C12 C13 -0.69(18)
C9 C11 C12 C13 -179.78(11)
C11 C12 C13 C14 0.55(19)
C17 O2 C14 C13 3.03(17)
C17 O2 C14 C15 -177.49(10)
C12 C13 C14 O2 179.13(11)
C12 C13 C14 C15 -0.33(18)
O2 C14 C15 C16 -179.24(10)
C13 C14 C15 C16 0.27(18)
C14 C15 C16 C11 -0.42(18)
C12 C11 C16 C15 0.62(18)
C9 C11 C16 C15 179.70(11)

loop_
_cod_related_entry_id
_cod_related_entry_database
_cod_related_entry_code
1 ChemSpider 307722
